data_4038413
loop_
_publ_author_name
'Kuznetsova, Svetlana A.'
'Gak, Alexander S.'
'Nelyubina, Yulia V.'
'Larionov, Vladimir A.'
'Li, Han'
'North, Michael'
'Zhereb, Vladimir P.'
'Smol'yakov, Alexander F.'
'Dmitrienko, Artem O.'
'Medvedev, Michael G.'
'Gerasimov, Igor S.'
'Saghyan, Ashot S.'
'Belokon, Yuri N.'

_publ_section_title
;
 The charge-assisted hydrogen-bonded organic framework (CAHOF)
 self-assembled from the conjugated acid of tetrakis(4-aminophenyl)methane
 and 2,6-naphthalenedisulfonate as a new class of recyclable Br\/onsted
 acid catalysts
;
_journal_name_full 'Beilstein Journal of Organic Chemistry'
_journal_page_first 1124
_journal_page_last 1134
_journal_paper_doi 10.3762/bjoc.16.99
_journal_volume 16
_journal_year 2020
_chemical_formula_moiety 'C25 H28 N4, 2(C10 H6 O6 S2)'
_chemical_formula_sum 'C45 H40 N4 O12 S4'
_chemical_formula_weight 957.05
_space_group_crystal_system triclinic
_space_group_IT_number 2
_space_group_name_Hall '-P 1'
_space_group_name_H-M_alt 'P -1'
_atom_sites_solution_hydrogens geom
_audit_creation_method SHELXL-2014/6
_cell_angle_alpha 88.564(8)
_cell_angle_beta 87.351(8)
_cell_angle_gamma 89.836(9)
_cell_formula_units_Z 4
_cell_length_a 13.416(7)
_cell_length_b 13.887(7)
_cell_length_c 22.730(12)
_cell_measurement_reflns_used 3254
_cell_measurement_temperature 120(2)
_cell_measurement_theta_max 30
_cell_measurement_theta_min 3
_cell_volume 4229(4)
_computing_cell_refinement 'APEX2 (Bruker, 2005)'
_computing_data_collection 'APEX2 (Bruker, 2005)'
_computing_data_reduction 'APEX2 (Bruker, 2005)'
_computing_molecular_graphics 'SHELXTL ver. 5.1 (Sheldrick, 1998b)'
_computing_publication_material 'SHELXTL ver. 5.1 (Sheldrick, 1998b)'
_computing_structure_refinement 'SHELXTL ver. 5.1 (Sheldrick, 1998b)'
_computing_structure_solution 'SHELXTL ver. 5.1 (Sheldrick, 1998b)'
_diffrn_ambient_temperature 120(2)
_diffrn_measured_fraction_theta_full 0.927
_diffrn_measured_fraction_theta_max 0.882
_diffrn_measurement_device_type 'Bruker SMART APEX2 CCD area detector'
_diffrn_measurement_method 'phi and omega scans'
_diffrn_radiation_monochromator graphite
_diffrn_radiation_source 'fine-focus sealed tube'
_diffrn_radiation_type MoK\a
_diffrn_radiation_wavelength 0.71073
_diffrn_reflns_av_unetI/netI 0.1297
_diffrn_reflns_Laue_measured_fraction_full 0.927
_diffrn_reflns_Laue_measured_fraction_max 0.882
_diffrn_reflns_limit_h_max 17
_diffrn_reflns_limit_h_min -17
_diffrn_reflns_limit_k_max 17
_diffrn_reflns_limit_k_min -17
_diffrn_reflns_limit_l_max 28
_diffrn_reflns_limit_l_min 0
_diffrn_reflns_number 14628
_diffrn_reflns_point_group_measured_fraction_full 0.927
_diffrn_reflns_point_group_measured_fraction_max 0.882
_diffrn_reflns_theta_full 25.242
_diffrn_reflns_theta_max 26.999
_diffrn_reflns_theta_min 0.897
_exptl_absorpt_coefficient_mu 0.297
_exptl_absorpt_correction_T_max 0.746072
_exptl_absorpt_correction_T_min 0.505679
_exptl_absorpt_correction_type multi-scan
_exptl_absorpt_process_details 'APEX2 (Bruker, 2005)'
_exptl_crystal_colour colorless
_exptl_crystal_density_diffrn 1.503
_exptl_crystal_description needle
_exptl_crystal_F_000 1992
_exptl_crystal_size_max 0.35
_exptl_crystal_size_mid 0.01
_exptl_crystal_size_min 0.01
_refine_diff_density_max 1.248
_refine_diff_density_min -0.744
_refine_diff_density_rms 0.137
_refine_ls_extinction_method none
_refine_ls_goodness_of_fit_ref 1.081
_refine_ls_hydrogen_treatment constr
_refine_ls_matrix_type full
_refine_ls_number_parameters 1180
_refine_ls_number_reflns 14628
_refine_ls_number_restraints 12
_refine_ls_restrained_S_all 1.081
_refine_ls_R_factor_all 0.1772
_refine_ls_R_factor_gt 0.1040
_refine_ls_shift/su_max 0.000
_refine_ls_shift/su_mean 0.000
_refine_ls_structure_factor_coef Fsqd
_refine_ls_weighting_details 'w=1/[\s^2^(Fo^2^)+(0.0944P)^2^+36.4507P] where P=(Fo^2^+2Fc^2^)/3'
_refine_ls_weighting_scheme calc
_refine_ls_wR_factor_gt 0.2283
_refine_ls_wR_factor_ref 0.2786
_reflns_Friedel_coverage 0.000
_reflns_number_gt 9058
_reflns_number_total 14628
_reflns_threshold_expression 'I > 2\s(I)'
_cod_data_source_file 1860-5397-16-99-S3.cif
_cod_data_source_block F1a'
_cod_depositor_comments 'Adding full bibliography for 4038412--4038413.cif.'
_cod_database_code 4038413
_shelx_space_group_comment
;
The symmetry employed for this shelxl refinement is uniquely defined
by the following loop, which should always be used as a source of
symmetry information in preference to the above space-group names.
They are only intended as comments.
;
_shelxl_version_number 2014/6

loop_
_space_group_symop_operation_xyz
'x, y, z'
'-x, -y, -z'

loop_
_atom_site_label
_atom_site_type_symbol
_atom_site_fract_x
_atom_site_fract_y
_atom_site_fract_z
_atom_site_U_iso_or_equiv
_atom_site_adp_type
_atom_site_occupancy
_atom_site_site_symmetry_order
_atom_site_calc_flag
_atom_site_refinement_flags_posn
_atom_site_refinement_flags_adp
_atom_site_refinement_flags_occupancy
_atom_site_disorder_assembly
_atom_site_disorder_group
S1 S -0.0289(2) 0.8490(2) 0.09564(12) 0.0255(7) Uani 1 1 d . . . . .
S2 S 0.1763(2) 1.0368(2) 0.42336(12) 0.0299(7) Uani 1 1 d . . . . .
O1 O -0.1255(6) 0.8902(6) 0.0820(3) 0.036(2) Uani 1 1 d . . . . .
O2 O 0.0476(6) 0.8776(6) 0.0518(3) 0.037(2) Uani 1 1 d . . . . .
O3 O -0.0329(7) 0.7472(6) 0.1083(3) 0.040(2) Uani 1 1 d . . . . .
O4 O 0.1491(6) 0.9668(6) 0.4699(3) 0.035(2) Uani 1 1 d . . . . .
O5 O 0.1229(6) 1.1278(5) 0.4292(3) 0.034(2) Uani 1 1 d . . . . .
O6 O 0.2827(6) 1.0489(6) 0.4140(3) 0.039(2) Uani 1 1 d . . . . .
C1 C -0.0001(8) 0.9038(7) 0.1634(4) 0.020(2) Uani 1 1 d . . . . .
C2 C 0.0444(9) 0.8497(8) 0.2050(5) 0.031(3) Uani 1 1 d . . . . .
H2 H 0.0572 0.7833 0.1987 0.037 Uiso 1 1 calc R U . . .
C3 C 0.0722(8) 0.8929(7) 0.2588(5) 0.021(2) Uani 1 1 d . . . . .
C4 C 0.1205(9) 0.8412(8) 0.3025(5) 0.030(3) Uani 1 1 d . . . . .
H4 H 0.1318 0.7742 0.2981 0.036 Uiso 1 1 calc R U . . .
C5 C 0.1518(9) 0.8842(8) 0.3513(5) 0.030(3) Uani 1 1 d . . . . .
H5 H 0.1861 0.8482 0.3802 0.036 Uiso 1 1 calc R U . . .
C6 C 0.1324(9) 0.9837(8) 0.3584(5) 0.031(3) Uani 1 1 d . . . . .
C7 C 0.0818(9) 1.0365(9) 0.3186(5) 0.028(3) Uani 1 1 d . . . . .
H7 H 0.0667 1.1023 0.3254 0.034 Uiso 1 1 calc R U . . .
C8 C 0.0511(9) 0.9916(8) 0.2656(5) 0.029(3) Uani 1 1 d . . . . .
C9 C 0.0036(9) 1.0454(8) 0.2219(5) 0.032(3) Uani 1 1 d . . . . .
H9 H -0.0114 1.1116 0.2275 0.039 Uiso 1 1 calc R U . . .
C10 C -0.0211(9) 1.0017(8) 0.1707(5) 0.034(3) Uani 1 1 d . . . . .
H10 H -0.0522 1.0378 0.1406 0.041 Uiso 1 1 calc R U . . .
S3 S 0.3060(2) 0.5830(2) 0.06353(12) 0.0272(7) Uani 1 1 d . . . . .
S4 S 0.3998(3) 0.6759(2) 0.42767(12) 0.0369(8) Uani 1 1 d . . . . .
O7 O 0.2876(6) 0.6688(5) 0.0285(3) 0.034(2) Uani 1 1 d . . . . .
O8 O 0.3951(6) 0.5319(6) 0.0436(3) 0.035(2) Uani 1 1 d . . . . .
O9 O 0.2219(6) 0.5208(5) 0.0708(3) 0.0296(19) Uani 1 1 d . . . . .
O10 O 0.3451(10) 0.5999(7) 0.4611(4) 0.072(3) Uani 1 1 d . . . . .
O11 O 0.3488(9) 0.7648(8) 0.4349(5) 0.074(4) Uani 1 1 d . . . . .
O12 O 0.5018(9) 0.6765(12) 0.4354(4) 0.096(5) Uani 1 1 d . . . . .
C11 C 0.3311(8) 0.6234(7) 0.1366(4) 0.022(2) Uani 1 1 d . . . . .
C12 C 0.3784(10) 0.5645(8) 0.1740(5) 0.034(3) Uani 1 1 d . . . . .
H12 H 0.4066 0.5058 0.1605 0.040 Uiso 1 1 calc R U . . .
C13 C 0.3863(9) 0.5903(8) 0.2339(5) 0.030(3) Uani 1 1 d . . . . .
C14 C 0.4337(9) 0.5321(9) 0.2758(6) 0.036(3) Uani 1 1 d . . . . .
H14 H 0.4647 0.4739 0.2636 0.044 Uiso 1 1 calc R U . . .
C15 C 0.4363(9) 0.5566(8) 0.3331(5) 0.032(3) Uani 1 1 d . . . . .
H15 H 0.4676 0.5153 0.3606 0.038 Uiso 1 1 calc R U . . .
C16 C 0.3920(9) 0.6445(9) 0.3516(5) 0.032(3) Uani 1 1 d . . . . .
C17 C 0.3478(9) 0.7037(8) 0.3127(5) 0.028(3) Uani 1 1 d . . . . .
H17 H 0.3188 0.7623 0.3257 0.034 Uiso 1 1 calc R U . . .
C18 C 0.3440(9) 0.6798(8) 0.2533(5) 0.030(3) Uani 1 1 d . . . . .
C19 C 0.2982(9) 0.7419(8) 0.2105(5) 0.030(3) Uani 1 1 d . . . . .
H19 H 0.2726 0.8029 0.2219 0.036 Uiso 1 1 calc R U . . .
C20 C 0.2912(8) 0.7143(7) 0.1539(5) 0.024(3) Uani 1 1 d . . . . .
H20 H 0.2599 0.7552 0.1261 0.029 Uiso 1 1 calc R U . . .
S5 S 0.0970(2) 0.2953(2) 0.07622(12) 0.0257(7) Uani 1 1 d . . . . .
S6 S 0.5483(2) 0.2564(2) 0.32934(12) 0.0298(7) Uani 1 1 d . . . . .
O13 O 0.1613(6) 0.2954(6) 0.0235(3) 0.0314(19) Uani 1 1 d . . . . .
O14 O 0.0360(6) 0.2077(5) 0.0835(3) 0.0278(18) Uani 1 1 d . . . . .
O15 O 0.0326(6) 0.3784(5) 0.0837(3) 0.033(2) Uani 1 1 d . . . . .
O16 O 0.4927(6) 0.2017(6) 0.3753(3) 0.034(2) Uani 1 1 d . . . . .
O17 O 0.5656(7) 0.3546(6) 0.3450(3) 0.041(2) Uani 1 1 d . . . . .
O18 O 0.6379(6) 0.2062(6) 0.3104(4) 0.040(2) Uani 1 1 d . . . . .
C21 C 0.1780(9) 0.2889(8) 0.1358(5) 0.028(3) Uani 1 1 d . . . . .
C22 C 0.1379(10) 0.2660(8) 0.1927(5) 0.031(3) Uani 1 1 d . . . . .
H22 H 0.0677 0.2600 0.1994 0.038 Uiso 1 1 calc R U . . .
C23 C 0.1998(9) 0.2525(8) 0.2384(5) 0.029(3) Uani 1 1 d . . . . .
H23 H 0.1727 0.2339 0.2763 0.035 Uiso 1 1 calc R U . . .
C24 C 0.3039(9) 0.2658(7) 0.2295(5) 0.026(3) Uani 1 1 d . . . . .
C25 C 0.3700(9) 0.2493(8) 0.2766(4) 0.026(3) Uani 1 1 d . . . . .
H25 H 0.3442 0.2274 0.3142 0.031 Uiso 1 1 calc R U . . .
C26 C 0.4693(9) 0.2651(7) 0.2674(4) 0.023(3) Uani 1 1 d . . . . .
C27 C 0.5126(9) 0.2950(7) 0.2129(4) 0.025(3) Uani 1 1 d . . . . .
H27 H 0.5823 0.3065 0.2082 0.030 Uiso 1 1 calc R U . . .
C28 C 0.4504(9) 0.3076(7) 0.1652(5) 0.027(3) Uani 1 1 d . . . . .
H28 H 0.4779 0.3262 0.1274 0.032 Uiso 1 1 calc R U . . .
C29 C 0.3462(9) 0.2924(8) 0.1740(5) 0.029(3) Uani 1 1 d . . . . .
C30 C 0.2786(9) 0.3040(8) 0.1265(4) 0.025(3) Uani 1 1 d . . . . .
H30 H 0.3043 0.3224 0.0882 0.030 Uiso 1 1 calc R U . . .
S7 S 0.7447(2) 0.4788(2) 0.15211(12) 0.0285(7) Uani 1 1 d . . . . .
S8 S 0.7297(2) 0.9184(2) 0.40755(11) 0.0257(7) Uani 1 1 d . . . . .
O19 O 0.8180(7) 0.5184(5) 0.1102(3) 0.034(2) Uani 1 1 d . . . . .
O20 O 0.7680(6) 0.3812(5) 0.1729(3) 0.035(2) Uani 1 1 d . . . . .
O21 O 0.6452(6) 0.4852(6) 0.1307(3) 0.035(2) Uani 1 1 d . . . . .
O22 O 0.7245(7) 0.8548(6) 0.4588(3) 0.036(2) Uani 1 1 d . . . . .
O23 O 0.6425(6) 0.9817(6) 0.4043(4) 0.038(2) Uani 1 1 d . . . . .
O24 O 0.8207(6) 0.9719(5) 0.4010(3) 0.0305(19) Uani 1 1 d . U . . .
C31 C 0.7421(9) 0.5547(7) 0.2149(4) 0.024(3) Uani 1 1 d . . . . .
C32 C 0.6973(9) 0.5218(8) 0.2692(5) 0.030(3) Uani 1 1 d . . . . .
H32 H 0.6749 0.4571 0.2737 0.036 Uiso 1 1 calc R U . . .
C33 C 0.6861(9) 0.5818(8) 0.3145(5) 0.027(3) Uani 1 1 d . . . . .
H33 H 0.6585 0.5586 0.3514 0.032 Uiso 1 1 calc R U . . .
C34 C 0.7155(8) 0.6801(8) 0.3075(5) 0.023(3) Uani 1 1 d . . . . .
C35 C 0.7014(8) 0.7490(8) 0.3535(4) 0.022(2) Uani 1 1 d . . . . .
H35 H 0.6695 0.7297 0.3901 0.027 Uiso 1 1 calc R U . . .
C36 C 0.7328(8) 0.8397(7) 0.3452(4) 0.020(2) Uani 1 1 d . . . . .
C37 C 0.7766(8) 0.8744(8) 0.2924(5) 0.026(3) Uani 1 1 d . . . . .
H37 H 0.7967 0.9398 0.2877 0.031 Uiso 1 1 calc R U . . .
C38 C 0.7900(8) 0.8114(8) 0.2469(5) 0.026(3) Uani 1 1 d . . . . .
H38 H 0.8187 0.8341 0.2101 0.031 Uiso 1 1 calc R U . . .
C39 C 0.7614(8) 0.7121(8) 0.2538(4) 0.021(2) Uani 1 1 d . . . . .
C40 C 0.7751(9) 0.6457(8) 0.2069(4) 0.026(3) Uani 1 1 d . . . . .
H40 H 0.8071 0.6657 0.1705 0.031 Uiso 1 1 calc R U . . .
N1 N -0.2629(8) 0.1748(7) 0.4169(5) 0.045(3) Uani 1 1 d . . . . .
H1A H -0.2982 0.1710 0.3838 0.054 Uiso 1 1 calc R U . . .
H1B H -0.3052 0.1875 0.4482 0.054 Uiso 1 1 calc R U . . .
H1C H -0.2312 0.1178 0.4236 0.054 Uiso 1 1 calc R U . . .
N2 N 0.3882(7) 0.2794(7) 0.4700(4) 0.031(2) Uani 1 1 d . . . . .
H2A H 0.4304 0.2631 0.4394 0.037 Uiso 1 1 calc R U . . .
H2B H 0.3638 0.2250 0.4885 0.037 Uiso 1 1 calc R U . . .
H2C H 0.4218 0.3146 0.4959 0.037 Uiso 1 1 calc R U . . .
N3 N 0.0346(8) 0.5572(6) 0.1252(4) 0.029(2) Uani 1 1 d . . . . .
H3A H -0.0185 0.5271 0.1103 0.035 Uiso 1 1 calc R U . . .
H3B H 0.0915 0.5395 0.1049 0.035 Uiso 1 1 calc R U . . .
H3C H 0.0265 0.6221 0.1217 0.035 Uiso 1 1 calc R U . . .
N4 N -0.0255(7) 0.8558(6) 0.4611(3) 0.023(2) Uani 1 1 d . . . . .
H4A H -0.0638 0.8894 0.4357 0.028 Uiso 1 1 calc R U . . .
H4B H 0.0334 0.8871 0.4645 0.028 Uiso 1 1 calc R U . . .
H4C H -0.0582 0.8510 0.4970 0.028 Uiso 1 1 calc R U . . .
C41 C 0.0423(8) 0.4687(8) 0.3764(4) 0.023(3) Uani 1 1 d . . . . .
C42 C -0.0412(9) 0.3939(8) 0.3919(4) 0.025(3) Uani 1 1 d . . . . .
C43 C -0.1387(9) 0.4157(8) 0.4096(4) 0.026(3) Uani 1 1 d . . . . .
H43 H -0.1562 0.4811 0.4160 0.032 Uiso 1 1 calc R U . . .
C44 C -0.2119(10) 0.3455(9) 0.4184(5) 0.032(3) Uani 1 1 d . . . . .
H44 H -0.2781 0.3625 0.4309 0.038 Uiso 1 1 calc R U . . .
C45 C -0.1875(9) 0.2537(8) 0.4090(5) 0.029(3) Uani 1 1 d . . . . .
C46 C -0.0913(10) 0.2256(8) 0.3942(5) 0.032(3) Uani 1 1 d . . . . .
H46 H -0.0752 0.1594 0.3902 0.039 Uiso 1 1 calc R U . . .
C47 C -0.0187(9) 0.2955(8) 0.3852(4) 0.026(3) Uani 1 1 d . . . . .
H47 H 0.0477 0.2768 0.3743 0.032 Uiso 1 1 calc R U . . .
C48 C 0.1394(8) 0.4272(7) 0.3991(4) 0.020(2) Uani 1 1 d . . . . .
C49 C 0.1379(9) 0.3939(7) 0.4586(5) 0.027(3) Uani 1 1 d . . . . .
H49 H 0.0789 0.4020 0.4828 0.032 Uiso 1 1 calc R U . . .
C50 C 0.2197(9) 0.3500(9) 0.4826(5) 0.030(3) Uani 1 1 d . . . . .
H50 H 0.2177 0.3288 0.5227 0.036 Uiso 1 1 calc R U . . .
C51 C 0.3036(9) 0.3380(8) 0.4473(5) 0.027(3) Uani 1 1 d . . . . .
C52 C 0.3126(9) 0.3725(8) 0.3905(5) 0.027(3) Uani 1 1 d . . . . .
H52 H 0.3735 0.3667 0.3679 0.033 Uiso 1 1 calc R U . . .
C53 C 0.2285(9) 0.4168(8) 0.3667(5) 0.030(3) Uani 1 1 d . . . . .
H53 H 0.2331 0.4405 0.3271 0.036 Uiso 1 1 calc R U . . .
C54 C 0.0479(9) 0.4826(7) 0.3072(5) 0.023(3) Uani 1 1 d . . . . .
C55 C 0.1071(9) 0.5512(8) 0.2822(5) 0.028(3) Uani 1 1 d . . . . .
H55 H 0.1524 0.5837 0.3057 0.034 Uiso 1 1 calc R U . . .
C56 C 0.1036(9) 0.5762(8) 0.2224(5) 0.030(3) Uani 1 1 d . . . . .
H56 H 0.1451 0.6263 0.2060 0.036 Uiso 1 1 calc R U . . .
C57 C 0.0415(9) 0.5293(7) 0.1878(5) 0.025(3) Uani 1 1 d . . . . .
C58 C -0.0196(9) 0.4571(8) 0.2112(5) 0.030(3) Uani 1 1 d . . . . .
H58 H -0.0636 0.4239 0.1872 0.035 Uiso 1 1 calc R U . . .
C59 C -0.0149(9) 0.4340(8) 0.2722(5) 0.028(3) Uani 1 1 d . . . . .
H59 H -0.0559 0.3840 0.2891 0.034 Uiso 1 1 calc R U . . .
C60 C 0.0239(9) 0.5703(8) 0.4004(4) 0.024(3) Uani 1 1 d . . . . .
C61 C 0.0896(9) 0.6136(8) 0.4382(5) 0.026(3) Uani 1 1 d . . . . .
H61 H 0.1454 0.5782 0.4512 0.031 Uiso 1 1 calc R U . . .
C62 C 0.0749(9) 0.7056(8) 0.4566(5) 0.029(3) Uani 1 1 d . . . . .
H62 H 0.1205 0.7334 0.4820 0.034 Uiso 1 1 calc R U . . .
C63 C -0.0060(8) 0.7583(7) 0.4385(4) 0.021(2) Uani 1 1 d . . . . .
C64 C -0.0662(9) 0.7201(8) 0.3978(5) 0.033(3) Uani 1 1 d . . . . .
H64 H -0.1179 0.7583 0.3820 0.039 Uiso 1 1 calc R U . . .
C65 C -0.0521(9) 0.6254(8) 0.3794(5) 0.028(3) Uani 1 1 d . . . . .
H65 H -0.0956 0.5991 0.3522 0.034 Uiso 1 1 calc R U . . .
N5 N 0.6642(8) 0.6098(6) 0.0328(4) 0.032(2) Uani 1 1 d . . . . .
H5A H 0.6265 0.5901 0.0031 0.038 Uiso 1 1 calc R U . . .
H5B H 0.6612 0.5649 0.0627 0.038 Uiso 1 1 calc R U . . .
H5C H 0.7286 0.6171 0.0192 0.038 Uiso 1 1 calc R U . . .
N6 N 0.4502(8) 0.9368(7) 0.3834(4) 0.037(3) Uani 1 1 d . . . . .
H6A H 0.4000 0.9775 0.3946 0.044 Uiso 1 1 calc R U . . .
H6B H 0.5078 0.9557 0.3993 0.044 Uiso 1 1 calc R U . . .
H6C H 0.4348 0.8759 0.3963 0.044 Uiso 1 1 calc R U . . .
N7 N 0.1406(7) 1.0583(6) 0.0360(4) 0.024(2) Uani 1 1 d . . . . .
H7A H 0.1497 1.0750 -0.0029 0.029 Uiso 1 1 calc R U . . .
H7B H 0.1071 1.1061 0.0551 0.029 Uiso 1 1 calc R U . . .
H7C H 0.1048 1.0028 0.0398 0.029 Uiso 1 1 calc R U . . .
N8 N 0.8233(7) 1.2640(6) 0.0735(4) 0.030(2) Uani 1 1 d . . . . .
H8A H 0.8130 1.2862 0.0362 0.036 Uiso 1 1 calc R U . . .
H8B H 0.8869 1.2416 0.0754 0.036 Uiso 1 1 calc R U . . .
H8C H 0.8137 1.3128 0.0991 0.036 Uiso 1 1 calc R U . . .
C66 C 0.5255(8) 0.9714(7) 0.1305(4) 0.018(2) Uani 1 1 d . . . . .
C67 C 0.5592(8) 0.8761(7) 0.1017(4) 0.018(2) Uani 1 1 d . . . . .
C68 C 0.4977(9) 0.8192(8) 0.0684(4) 0.025(3) Uani 1 1 d . . . . .
H68 H 0.4319 0.8405 0.0612 0.031 Uiso 1 1 calc R U . . .
C69 C 0.5314(8) 0.7315(8) 0.0455(4) 0.026(3) Uani 1 1 d . U . . .
H69 H 0.4882 0.6930 0.0239 0.031 Uiso 1 1 calc R U . . .
C70 C 0.6260(9) 0.7020(8) 0.0545(4) 0.025(3) Uani 1 1 d . . . . .
C71 C 0.6900(8) 0.7586(7) 0.0851(5) 0.023(2) Uani 1 1 d . . . . .
H71 H 0.7568 0.7383 0.0903 0.028 Uiso 1 1 calc R U . . .
C72 C 0.6556(9) 0.8451(8) 0.1082(4) 0.024(3) Uani 1 1 d . . . . .
H72 H 0.6999 0.8837 0.1289 0.029 Uiso 1 1 calc R U . . .
C73 C 0.5045(8) 0.9558(7) 0.1979(4) 0.020(2) Uani 1 1 d . . . . .
C74 C 0.5306(8) 0.8729(8) 0.2298(5) 0.024(3) Uani 1 1 d . . . . .
H74 H 0.5630 0.8213 0.2098 0.029 Uiso 1 1 calc R U . . .
C75 C 0.5101(9) 0.8648(8) 0.2897(5) 0.028(3) Uani 1 1 d . . . . .
H75 H 0.5281 0.8081 0.3109 0.034 Uiso 1 1 calc R U . . .
C76 C 0.4635(9) 0.9391(9) 0.3181(5) 0.029(3) Uani 1 1 d . . . . .
C77 C 0.4362(9) 1.0212(8) 0.2890(5) 0.030(3) Uani 1 1 d . . . . .
H77 H 0.4051 1.0726 0.3096 0.037 Uiso 1 1 calc R U . . .
C78 C 0.4545(9) 1.0280(8) 0.2287(5) 0.030(3) Uani 1 1 d . . . . .
H78 H 0.4324 1.0835 0.2078 0.036 Uiso 1 1 calc R U . . .
C79 C 0.4241(8) 1.0048(7) 0.1068(4) 0.018(2) Uani 1 1 d . . . . .
C80 C 0.4103(8) 1.0839(8) 0.0699(4) 0.022(2) Uani 1 1 d . . . . .
H80 H 0.4649 1.1250 0.0589 0.027 Uiso 1 1 calc R U . . .
C81 C 0.3158(9) 1.1034(7) 0.0487(4) 0.021(2) Uani 1 1 d . . . . .
H81 H 0.3059 1.1593 0.0247 0.026 Uiso 1 1 calc R U . . .
C82 C 0.2390(8) 1.0436(7) 0.0619(4) 0.020(2) Uani 1 1 d . . . . .
C83 C 0.2472(8) 0.9691(8) 0.1027(4) 0.023(2) Uani 1 1 d . . . . .
H83 H 0.1904 0.9326 0.1159 0.027 Uiso 1 1 calc R U . . .
C84 C 0.3396(9) 0.9492(8) 0.1236(5) 0.028(3) Uani 1 1 d . . . . .
H84 H 0.3466 0.8961 0.1503 0.033 Uiso 1 1 calc R U . . .
C85 C 0.6079(8) 1.0464(7) 0.1186(4) 0.020(2) Uani 1 1 d . . . . .
C86 C 0.6550(9) 1.0968(8) 0.1620(4) 0.025(3) Uani 1 1 d . . . . .
H86 H 0.6366 1.0836 0.2022 0.029 Uiso 1 1 calc R U . . .
C87 C 0.7270(8) 1.1647(7) 0.1482(5) 0.023(3) Uani 1 1 d . . . . .
H87 H 0.7587 1.1969 0.1787 0.028 Uiso 1 1 calc R U . . .
C88 C 0.7536(8) 1.1864(8) 0.0890(5) 0.024(3) Uani 1 1 d . . . . .
C89 C 0.7114(8) 1.1358(7) 0.0449(4) 0.018(2) Uani 1 1 d . . . . .
H89 H 0.7311 1.1484 0.0048 0.021 Uiso 1 1 calc R U . . .
C90 C 0.6405(8) 1.0671(7) 0.0600(5) 0.022(3) Uani 1 1 d . . . . .
H90 H 0.6123 1.0321 0.0294 0.027 Uiso 1 1 calc R U . . .

loop_
_atom_site_aniso_label
_atom_site_aniso_U_11
_atom_site_aniso_U_22
_atom_site_aniso_U_33
_atom_site_aniso_U_23
_atom_site_aniso_U_13
_atom_site_aniso_U_12
S1 0.0296(17) 0.0247(15) 0.0230(14) 0.0009(11) -0.0086(13) -0.0061(13)
S2 0.0291(18) 0.0346(17) 0.0269(15) -0.0114(13) -0.0041(13) 0.0009(14)
O1 0.035(5) 0.050(5) 0.025(4) -0.005(4) -0.009(4) -0.002(4)
O2 0.042(6) 0.042(5) 0.027(4) -0.009(4) -0.009(4) -0.016(4)
O3 0.067(7) 0.026(5) 0.030(4) -0.003(3) -0.021(4) -0.009(4)
O4 0.045(6) 0.040(5) 0.022(4) -0.006(4) -0.004(4) -0.006(4)
O5 0.046(6) 0.033(5) 0.024(4) -0.007(3) -0.007(4) 0.002(4)
O6 0.027(5) 0.059(6) 0.034(5) -0.023(4) -0.009(4) -0.001(4)
C1 0.019(6) 0.027(6) 0.014(5) -0.007(4) -0.002(4) -0.015(5)
C2 0.035(7) 0.015(6) 0.041(7) 0.001(5) -0.010(6) -0.001(5)
C3 0.021(6) 0.016(5) 0.026(5) 0.006(4) -0.003(5) 0.001(4)
C4 0.043(8) 0.021(6) 0.027(6) -0.007(5) -0.002(5) 0.007(5)
C5 0.041(8) 0.025(6) 0.025(6) 0.002(5) -0.009(5) 0.010(5)
C6 0.028(7) 0.037(7) 0.030(6) -0.018(5) -0.013(5) -0.011(6)
C7 0.035(7) 0.033(7) 0.017(5) 0.006(5) 0.007(5) 0.004(6)
C8 0.027(7) 0.039(7) 0.021(6) 0.007(5) -0.003(5) 0.004(5)
C9 0.039(8) 0.024(6) 0.034(7) 0.007(5) -0.007(6) 0.007(5)
C10 0.038(8) 0.033(7) 0.032(7) 0.003(5) -0.007(6) 0.009(6)
S3 0.0363(19) 0.0246(15) 0.0208(13) -0.0041(11) -0.0009(13) -0.0036(14)
S4 0.037(2) 0.054(2) 0.0188(14) 0.0038(14) -0.0030(14) 0.0054(16)
O7 0.049(6) 0.029(5) 0.025(4) -0.002(3) -0.005(4) 0.002(4)
O8 0.032(5) 0.041(5) 0.034(5) -0.014(4) 0.003(4) 0.004(4)
O9 0.044(5) 0.024(4) 0.021(4) -0.006(3) -0.007(4) -0.003(4)
O10 0.123(11) 0.056(7) 0.038(6) 0.003(5) 0.002(6) 0.006(7)
O11 0.105(10) 0.065(7) 0.057(7) -0.030(5) -0.042(6) 0.024(7)
O12 0.062(8) 0.205(15) 0.025(5) -0.038(7) -0.006(5) -0.018(9)
C11 0.024(6) 0.022(6) 0.020(5) -0.007(5) -0.006(5) -0.016(5)
C12 0.043(8) 0.025(6) 0.032(6) -0.002(5) 0.005(6) 0.000(6)
C13 0.026(7) 0.028(7) 0.035(7) 0.002(5) -0.001(5) 0.004(5)
C14 0.032(8) 0.027(7) 0.050(8) -0.001(6) -0.002(6) -0.006(6)
C15 0.031(7) 0.035(7) 0.029(6) 0.017(5) -0.007(5) 0.000(6)
C16 0.039(8) 0.039(7) 0.018(6) 0.009(5) -0.014(5) 0.005(6)
C17 0.025(7) 0.022(6) 0.038(7) 0.001(5) 0.003(5) -0.001(5)
C18 0.023(7) 0.032(7) 0.037(7) -0.003(5) -0.013(5) -0.013(5)
C19 0.034(7) 0.025(6) 0.030(6) 0.007(5) 0.000(5) -0.003(5)
C20 0.031(7) 0.019(6) 0.025(6) -0.006(4) -0.007(5) 0.000(5)
S5 0.0294(17) 0.0285(16) 0.0198(14) -0.0060(11) -0.0040(12) -0.0014(13)
S6 0.0312(18) 0.0342(17) 0.0243(15) -0.0011(12) -0.0062(13) 0.0050(14)
O13 0.030(5) 0.036(5) 0.030(4) -0.011(3) -0.009(4) 0.005(4)
O14 0.030(5) 0.035(5) 0.018(4) -0.002(3) -0.002(3) 0.003(4)
O15 0.035(5) 0.030(4) 0.036(5) -0.009(4) -0.010(4) 0.008(4)
O16 0.045(5) 0.038(5) 0.021(4) -0.003(3) -0.016(4) 0.012(4)
O17 0.050(6) 0.040(5) 0.033(5) 0.006(4) -0.015(4) 0.002(4)
O18 0.041(6) 0.044(5) 0.034(5) 0.007(4) -0.007(4) 0.015(4)
C21 0.035(8) 0.027(6) 0.024(6) -0.001(5) -0.014(5) 0.000(5)
C22 0.034(7) 0.022(6) 0.038(7) -0.001(5) -0.004(6) 0.005(5)
C23 0.032(8) 0.032(7) 0.022(6) 0.005(5) 0.004(5) 0.012(6)
C24 0.039(8) 0.019(6) 0.022(6) -0.007(4) -0.012(5) 0.003(5)
C25 0.040(8) 0.026(6) 0.012(5) 0.001(4) 0.002(5) -0.003(5)
C26 0.033(7) 0.017(6) 0.021(6) -0.005(4) -0.020(5) 0.005(5)
C27 0.030(7) 0.022(6) 0.022(6) -0.001(4) -0.003(5) 0.009(5)
C28 0.030(7) 0.019(6) 0.032(6) -0.004(5) -0.001(5) -0.008(5)
C29 0.035(8) 0.028(6) 0.025(6) -0.004(5) -0.005(5) 0.007(6)
C30 0.033(7) 0.034(7) 0.007(5) -0.005(4) -0.001(5) 0.005(5)
S7 0.0386(19) 0.0231(15) 0.0247(14) -0.0057(12) -0.0074(13) -0.0002(13)
S8 0.0348(18) 0.0245(15) 0.0182(13) -0.0037(11) -0.0050(12) 0.0006(13)
O19 0.058(6) 0.025(4) 0.020(4) -0.003(3) -0.005(4) 0.000(4)
O20 0.051(6) 0.026(4) 0.028(4) -0.003(3) -0.007(4) 0.006(4)
O21 0.033(5) 0.035(5) 0.040(5) -0.009(4) -0.013(4) -0.004(4)
O22 0.056(6) 0.029(4) 0.022(4) -0.005(3) -0.005(4) -0.006(4)
O23 0.044(6) 0.037(5) 0.035(5) -0.009(4) -0.010(4) 0.014(4)
O24 0.043(5) 0.031(4) 0.020(4) -0.017(3) -0.015(3) -0.005(4)
C31 0.036(7) 0.014(6) 0.024(6) -0.009(4) -0.011(5) -0.005(5)
C32 0.033(7) 0.024(6) 0.032(7) 0.004(5) 0.004(5) -0.009(5)
C33 0.037(7) 0.027(6) 0.018(6) 0.006(5) -0.006(5) -0.009(5)
C34 0.022(6) 0.028(6) 0.019(6) -0.004(5) -0.001(5) 0.008(5)
C35 0.021(6) 0.032(7) 0.015(5) 0.001(4) 0.002(5) -0.005(5)
C36 0.032(7) 0.016(6) 0.011(5) -0.009(4) -0.005(4) -0.001(5)
C37 0.029(7) 0.025(6) 0.023(6) 0.002(5) -0.006(5) -0.001(5)
C38 0.018(6) 0.036(7) 0.023(6) 0.005(5) -0.001(5) 0.006(5)
C39 0.024(6) 0.028(6) 0.012(5) 0.002(4) -0.005(4) -0.004(5)
C40 0.040(8) 0.027(6) 0.012(5) 0.000(4) -0.007(5) 0.000(5)
N1 0.038(7) 0.031(6) 0.067(8) 0.015(5) -0.016(6) -0.002(5)
N2 0.035(6) 0.038(6) 0.020(5) 0.005(4) -0.007(4) 0.018(5)
N3 0.048(7) 0.020(5) 0.019(5) -0.001(4) -0.011(4) -0.006(4)
N4 0.030(6) 0.029(5) 0.011(4) -0.007(4) -0.003(4) 0.001(4)
C41 0.029(7) 0.033(6) 0.006(5) -0.008(4) 0.000(4) 0.001(5)
C42 0.030(7) 0.025(6) 0.020(6) -0.014(5) -0.008(5) -0.002(5)
C43 0.040(8) 0.023(6) 0.017(5) -0.004(4) -0.011(5) 0.002(6)
C44 0.035(7) 0.045(8) 0.016(6) -0.001(5) -0.009(5) -0.002(6)
C45 0.027(7) 0.019(6) 0.041(7) 0.008(5) -0.010(6) -0.005(5)
C46 0.046(9) 0.023(6) 0.029(6) -0.005(5) -0.018(6) -0.010(6)
C47 0.035(7) 0.032(7) 0.012(5) 0.004(4) -0.002(5) 0.004(6)
C48 0.024(7) 0.014(5) 0.022(5) -0.005(4) 0.000(5) -0.009(5)
C49 0.035(7) 0.021(6) 0.026(6) -0.001(5) -0.003(5) 0.004(5)
C50 0.033(7) 0.043(7) 0.013(5) 0.002(5) -0.010(5) 0.003(6)
C51 0.027(7) 0.033(7) 0.020(6) 0.002(5) -0.007(5) 0.003(5)
C52 0.023(7) 0.030(6) 0.029(6) -0.009(5) 0.000(5) 0.002(5)
C53 0.042(8) 0.029(7) 0.020(6) -0.002(5) -0.007(5) 0.003(6)
C54 0.030(7) 0.016(6) 0.025(6) -0.005(5) -0.006(5) 0.010(5)
C55 0.028(7) 0.033(7) 0.025(6) -0.003(5) -0.003(5) -0.005(6)
C56 0.035(7) 0.025(6) 0.029(6) -0.003(5) 0.003(5) 0.001(5)
C57 0.031(7) 0.019(6) 0.024(6) -0.005(5) -0.001(5) 0.006(5)
C58 0.037(7) 0.036(7) 0.017(6) 0.001(5) -0.008(5) 0.003(6)
C59 0.038(7) 0.024(6) 0.022(6) -0.005(5) 0.001(5) 0.001(5)
C60 0.029(7) 0.026(6) 0.016(5) 0.000(4) 0.003(5) 0.002(5)
C61 0.036(7) 0.023(6) 0.020(6) 0.002(4) -0.002(5) 0.004(5)
C62 0.037(8) 0.024(6) 0.024(6) 0.004(5) 0.002(5) -0.003(5)
C63 0.031(7) 0.023(6) 0.008(5) 0.004(4) -0.002(4) 0.003(5)
C64 0.035(8) 0.031(7) 0.033(7) -0.002(5) -0.001(6) 0.008(6)
C65 0.032(7) 0.029(6) 0.026(6) -0.006(5) -0.010(5) 0.003(5)
N5 0.051(7) 0.021(5) 0.023(5) -0.003(4) -0.002(5) 0.011(5)
N6 0.041(7) 0.040(6) 0.030(5) -0.011(4) -0.006(5) 0.005(5)
N7 0.026(5) 0.031(5) 0.015(4) -0.003(4) -0.006(4) -0.005(4)
N8 0.031(6) 0.025(5) 0.034(5) -0.004(4) -0.003(5) -0.002(5)
C66 0.018(6) 0.020(6) 0.017(5) -0.004(4) -0.005(4) 0.003(5)
C67 0.024(6) 0.022(6) 0.007(5) 0.008(4) -0.002(4) -0.009(5)
C68 0.032(7) 0.029(6) 0.016(5) -0.002(4) 0.001(5) -0.007(5)
C69 0.025(6) 0.028(5) 0.026(5) -0.006(4) -0.007(4) -0.017(5)
C70 0.039(8) 0.021(6) 0.014(5) 0.000(4) 0.003(5) -0.005(5)
C71 0.019(6) 0.021(6) 0.029(6) 0.005(5) 0.001(5) 0.010(5)
C72 0.038(7) 0.032(6) 0.003(5) 0.000(4) -0.003(5) -0.006(5)
C73 0.021(6) 0.019(6) 0.020(5) -0.010(4) -0.002(5) -0.006(5)
C74 0.015(6) 0.025(6) 0.032(6) -0.005(5) -0.003(5) 0.004(5)
C75 0.031(7) 0.032(7) 0.022(6) 0.000(5) -0.008(5) 0.010(5)
C76 0.026(7) 0.044(7) 0.015(5) -0.004(5) 0.001(5) -0.011(6)
C77 0.031(7) 0.035(7) 0.025(6) -0.007(5) 0.006(5) 0.008(6)
C78 0.040(8) 0.021(6) 0.031(7) -0.002(5) -0.002(6) -0.003(5)
C79 0.030(7) 0.021(6) 0.004(5) -0.003(4) 0.000(4) -0.007(5)
C80 0.025(6) 0.025(6) 0.017(5) -0.004(4) -0.005(5) -0.006(5)
C81 0.037(7) 0.013(5) 0.014(5) -0.001(4) 0.000(5) 0.000(5)
C82 0.027(7) 0.022(6) 0.012(5) -0.006(4) -0.006(4) 0.008(5)
C83 0.019(6) 0.023(6) 0.025(6) -0.007(5) 0.008(5) -0.007(5)
C84 0.028(7) 0.026(6) 0.029(6) 0.009(5) -0.008(5) 0.001(5)
C85 0.021(6) 0.023(6) 0.018(5) 0.002(4) -0.002(4) 0.012(5)
C86 0.029(7) 0.034(7) 0.011(5) -0.004(4) 0.004(5) 0.004(6)
C87 0.026(7) 0.014(5) 0.030(6) 0.001(4) -0.009(5) -0.001(5)
C88 0.012(6) 0.034(7) 0.026(6) 0.003(5) 0.001(5) 0.000(5)
C89 0.016(6) 0.023(6) 0.014(5) -0.001(4) 0.002(4) 0.000(5)
C90 0.023(6) 0.022(6) 0.023(6) -0.008(4) -0.008(5) 0.004(5)

loop_
_atom_type_symbol
_atom_type_description
_atom_type_scat_dispersion_real
_atom_type_scat_dispersion_imag
_atom_type_scat_source
C C 0.0033 0.0016 'International Tables Vol C Tables 4.2.6.8 and 6.1.1.4'
H H 0.0000 0.0000 'International Tables Vol C Tables 4.2.6.8 and 6.1.1.4'
N N 0.0061 0.0033 'International Tables Vol C Tables 4.2.6.8 and 6.1.1.4'
O O 0.0106 0.0060 'International Tables Vol C Tables 4.2.6.8 and 6.1.1.4'
S S 0.1246 0.1234 'International Tables Vol C Tables 4.2.6.8 and 6.1.1.4'

loop_
_geom_angle_atom_site_label_1
_geom_angle_atom_site_label_2
_geom_angle_atom_site_label_3
_geom_angle
_geom_angle_site_symmetry_1
_geom_angle_site_symmetry_3
_geom_angle_publ_flag
O3 S1 O2 114.2(5) . . ?
O3 S1 O1 113.2(5) . . ?
O2 S1 O1 111.3(5) . . ?
O3 S1 C1 105.9(5) . . ?
O2 S1 C1 107.6(5) . . ?
O1 S1 C1 103.9(5) . . ?
O6 S2 O4 113.4(5) . . ?
O6 S2 O5 113.1(5) . . ?
O4 S2 O5 113.2(5) . . ?
O6 S2 C6 106.8(5) . . ?
O4 S2 C6 103.7(5) . . ?
O5 S2 C6 105.8(5) . . ?
C2 C1 C10 122.2(9) . . ?
C2 C1 S1 118.6(8) . . ?
C10 C1 S1 119.1(8) . . ?
C1 C2 C3 119.8(10) . . ?
C1 C2 H2 120.1 . . ?
C3 C2 H2 120.1 . . ?
C4 C3 C8 120.1(9) . . ?
C4 C3 C2 122.3(9) . . ?
C8 C3 C2 117.6(9) . . ?
C5 C4 C3 121.7(10) . . ?
C5 C4 H4 119.1 . . ?
C3 C4 H4 119.1 . . ?
C4 C5 C6 118.8(10) . . ?
C4 C5 H5 120.6 . . ?
C6 C5 H5 120.6 . . ?
C7 C6 C5 122.0(9) . . ?
C7 C6 S2 121.2(9) . . ?
C5 C6 S2 116.9(8) . . ?
C6 C7 C8 119.3(11) . . ?
C6 C7 H7 120.3 . . ?
C8 C7 H7 120.3 . . ?
C9 C8 C3 121.2(10) . . ?
C9 C8 C7 120.9(11) . . ?
C3 C8 C7 118.0(10) . . ?
C10 C9 C8 119.6(11) . . ?
C10 C9 H9 120.2 . . ?
C8 C9 H9 120.2 . . ?
C9 C10 C1 119.7(10) . . ?
C9 C10 H10 120.2 . . ?
C1 C10 H10 120.2 . . ?
O9 S3 O7 113.6(5) . . ?
O9 S3 O8 112.0(5) . . ?
O7 S3 O8 112.9(5) . . ?
O9 S3 C11 105.9(5) . . ?
O7 S3 C11 106.2(5) . . ?
O8 S3 C11 105.5(5) . . ?
O12 S4 O11 116.7(8) . . ?
O12 S4 O10 114.5(8) . . ?
O11 S4 O10 109.3(8) . . ?
O12 S4 C16 103.1(6) . . ?
O11 S4 C16 107.1(6) . . ?
O10 S4 C16 105.0(6) . . ?
C12 C11 C20 122.3(9) . . ?
C12 C11 S3 119.6(8) . . ?
C20 C11 S3 117.8(8) . . ?
C11 C12 C13 119.9(11) . . ?
C11 C12 H12 120.0 . . ?
C13 C12 H12 120.0 . . ?
C14 C13 C12 123.3(11) . . ?
C14 C13 C18 117.6(10) . . ?
C12 C13 C18 119.1(10) . . ?
C15 C14 C13 121.9(11) . . ?
C15 C14 H14 119.0 . . ?
C13 C14 H14 119.0 . . ?
C14 C15 C16 119.5(10) . . ?
C14 C15 H15 120.2 . . ?
C16 C15 H15 120.2 . . ?
C17 C16 C15 120.5(10) . . ?
C17 C16 S4 121.3(9) . . ?
C15 C16 S4 118.2(8) . . ?
C16 C17 C18 121.0(11) . . ?
C16 C17 H17 119.5 . . ?
C18 C17 H17 119.5 . . ?
C17 C18 C13 119.4(10) . . ?
C17 C18 C19 122.3(11) . . ?
C13 C18 C19 118.3(10) . . ?
C20 C19 C18 120.7(11) . . ?
C20 C19 H19 119.6 . . ?
C18 C19 H19 119.6 . . ?
C19 C20 C11 119.5(10) . . ?
C19 C20 H20 120.3 . . ?
C11 C20 H20 120.3 . . ?
O13 S5 O15 116.2(5) . . ?
O13 S5 O14 112.7(4) . . ?
O15 S5 O14 108.6(5) . . ?
O13 S5 C21 105.6(5) . . ?
O15 S5 C21 108.5(5) . . ?
O14 S5 C21 104.4(5) . . ?
O17 S6 O18 113.4(5) . . ?
O17 S6 O16 112.8(5) . . ?
O18 S6 O16 111.1(5) . . ?
O17 S6 C26 104.9(5) . . ?
O18 S6 C26 107.5(5) . . ?
O16 S6 C26 106.5(5) . . ?
C30 C21 C22 120.3(10) . . ?
C30 C21 S5 120.7(8) . . ?
C22 C21 S5 119.0(9) . . ?
C23 C22 C21 120.0(12) . . ?
C23 C22 H22 120.0 . . ?
C21 C22 H22 120.0 . . ?
C22 C23 C24 120.5(11) . . ?
C22 C23 H23 119.7 . . ?
C24 C23 H23 119.7 . . ?
C29 C24 C23 121.1(10) . . ?
C29 C24 C25 117.8(11) . . ?
C23 C24 C25 121.1(10) . . ?
C26 C25 C24 120.0(10) . . ?
C26 C25 H25 120.0 . . ?
C24 C25 H25 120.0 . . ?
C25 C26 C27 123.0(9) . . ?
C25 C26 S6 118.8(8) . . ?
C27 C26 S6 118.0(9) . . ?
C26 C27 C28 118.4(11) . . ?
C26 C27 H27 120.8 . . ?
C28 C27 H27 120.8 . . ?
C27 C28 C29 119.5(11) . . ?
C27 C28 H28 120.3 . . ?
C29 C28 H28 120.3 . . ?
C24 C29 C28 121.2(10) . . ?
C24 C29 C30 116.8(11) . . ?
C28 C29 C30 122.0(10) . . ?
C21 C30 C29 121.2(10) . . ?
C21 C30 H30 119.4 . . ?
C29 C30 H30 119.4 . . ?
O19 S7 O21 111.9(5) . . ?
O19 S7 O20 113.7(5) . . ?
O21 S7 O20 111.7(5) . . ?
O19 S7 C31 106.9(5) . . ?
O21 S7 C31 104.6(5) . . ?
O20 S7 C31 107.3(5) . . ?
O24 S8 O22 113.7(5) . . ?
O24 S8 O23 111.4(5) . . ?
O22 S8 O23 112.7(5) . . ?
O24 S8 C36 104.7(5) . . ?
O22 S8 C36 105.1(5) . . ?
O23 S8 C36 108.7(5) . . ?
C40 C31 C32 121.7(9) . . ?
C40 C31 S7 117.8(8) . . ?
C32 C31 S7 120.2(8) . . ?
C33 C32 C31 120.2(10) . . ?
C33 C32 H32 119.9 . . ?
C31 C32 H32 119.9 . . ?
C32 C33 C34 120.3(10) . . ?
C32 C33 H33 119.8 . . ?
C34 C33 H33 119.8 . . ?
C39 C34 C33 119.2(9) . . ?
C39 C34 C35 117.8(10) . . ?
C33 C34 C35 123.0(10) . . ?
C36 C35 C34 120.6(10) . . ?
C36 C35 H35 119.7 . . ?
C34 C35 H35 119.7 . . ?
C35 C36 C37 123.2(9) . . ?
C35 C36 S8 118.7(8) . . ?
C37 C36 S8 117.8(8) . . ?
C38 C37 C36 118.1(10) . . ?
C38 C37 H37 120.9 . . ?
C36 C37 H37 120.9 . . ?
C37 C38 C39 121.3(10) . . ?
C37 C38 H38 119.3 . . ?
C39 C38 H38 119.3 . . ?
C34 C39 C40 119.1(10) . . ?
C34 C39 C38 118.9(9) . . ?
C40 C39 C38 121.9(10) . . ?
C31 C40 C39 119.3(10) . . ?
C31 C40 H40 120.3 . . ?
C39 C40 H40 120.3 . . ?
C45 N1 H1A 109.5 . . ?
C45 N1 H1B 109.5 . . ?
H1A N1 H1B 109.5 . . ?
C45 N1 H1C 109.5 . . ?
H1A N1 H1C 109.5 . . ?
H1B N1 H1C 109.5 . . ?
C51 N2 H2A 109.5 . . ?
C51 N2 H2B 109.5 . . ?
H2A N2 H2B 109.5 . . ?
C51 N2 H2C 109.5 . . ?
H2A N2 H2C 109.5 . . ?
H2B N2 H2C 109.5 . . ?
C57 N3 H3A 109.5 . . ?
C57 N3 H3B 109.5 . . ?
H3A N3 H3B 109.5 . . ?
C57 N3 H3C 109.5 . . ?
H3A N3 H3C 109.5 . . ?
H3B N3 H3C 109.5 . . ?
C63 N4 H4A 109.5 . . ?
C63 N4 H4B 109.5 . . ?
H4A N4 H4B 109.5 . . ?
C63 N4 H4C 109.5 . . ?
H4A N4 H4C 109.5 . . ?
H4B N4 H4C 109.5 . . ?
C48 C41 C60 110.0(8) . . ?
C48 C41 C42 107.3(9) . . ?
C60 C41 C42 115.6(9) . . ?
C48 C41 C54 111.7(9) . . ?
C60 C41 C54 105.3(8) . . ?
C42 C41 C54 106.9(8) . . ?
C43 C42 C47 116.3(10) . . ?
C43 C42 C41 125.4(10) . . ?
C47 C42 C41 118.2(10) . . ?
C42 C43 C44 122.5(11) . . ?
C42 C43 H43 118.8 . . ?
C44 C43 H43 118.8 . . ?
C45 C44 C43 118.7(12) . . ?
C45 C44 H44 120.6 . . ?
C43 C44 H44 120.6 . . ?
C44 C45 C46 122.3(11) . . ?
C44 C45 N1 121.5(11) . . ?
C46 C45 N1 116.2(10) . . ?
C45 C46 C47 118.9(11) . . ?
C45 C46 H46 120.6 . . ?
C47 C46 H46 120.6 . . ?
C46 C47 C42 121.2(11) . . ?
C46 C47 H47 119.4 . . ?
C42 C47 H47 119.4 . . ?
C53 C48 C49 116.5(10) . . ?
C53 C48 C41 126.2(9) . . ?
C49 C48 C41 117.3(10) . . ?
C50 C49 C48 121.9(11) . . ?
C50 C49 H49 119.0 . . ?
C48 C49 H49 119.0 . . ?
C51 C50 C49 118.4(10) . . ?
C51 C50 H50 120.8 . . ?
C49 C50 H50 120.8 . . ?
C50 C51 C52 123.1(11) . . ?
C50 C51 N2 119.1(9) . . ?
C52 C51 N2 117.6(10) . . ?
C51 C52 C53 117.7(11) . . ?
C51 C52 H52 121.2 . . ?
C53 C52 H52 121.2 . . ?
C48 C53 C52 122.1(10) . . ?
C48 C53 H53 118.9 . . ?
C52 C53 H53 118.9 . . ?
C55 C54 C59 118.4(10) . . ?
C55 C54 C41 119.4(9) . . ?
C59 C54 C41 121.7(10) . . ?
C54 C55 C56 121.6(11) . . ?
C54 C55 H55 119.2 . . ?
C56 C55 H55 119.2 . . ?
C57 C56 C55 120.2(11) . . ?
C57 C56 H56 119.9 . . ?
C55 C56 H56 119.9 . . ?
C56 C57 C58 120.4(10) . . ?
C56 C57 N3 120.8(10) . . ?
C58 C57 N3 118.8(9) . . ?
C57 C58 C59 118.0(10) . . ?
C57 C58 H58 121.0 . . ?
C59 C58 H58 121.0 . . ?
C54 C59 C58 121.3(11) . . ?
C54 C59 H59 119.3 . . ?
C58 C59 H59 119.3 . . ?
C65 C60 C61 117.8(10) . . ?
C65 C60 C41 119.5(9) . . ?
C61 C60 C41 122.3(10) . . ?
C62 C61 C60 121.4(11) . . ?
C62 C61 H61 119.3 . . ?
C60 C61 H61 119.3 . . ?
C61 C62 C63 120.3(11) . . ?
C61 C62 H62 119.8 . . ?
C63 C62 H62 119.8 . . ?
C64 C63 C62 119.0(10) . . ?
C64 C63 N4 120.4(9) . . ?
C62 C63 N4 120.5(9) . . ?
C63 C64 C65 120.5(11) . . ?
C63 C64 H64 119.7 . . ?
C65 C64 H64 119.7 . . ?
C60 C65 C64 120.5(10) . . ?
C60 C65 H65 119.7 . . ?
C64 C65 H65 119.7 . . ?
C70 N5 H5A 109.5 . . ?
C70 N5 H5B 109.5 . . ?
H5A N5 H5B 109.5 . . ?
C70 N5 H5C 109.5 . . ?
H5A N5 H5C 109.5 . . ?
H5B N5 H5C 109.5 . . ?
C76 N6 H6A 109.5 . . ?
C76 N6 H6B 109.5 . . ?
H6A N6 H6B 109.5 . . ?
C76 N6 H6C 109.5 . . ?
H6A N6 H6C 109.5 . . ?
H6B N6 H6C 109.5 . . ?
C82 N7 H7A 109.5 . . ?
C82 N7 H7B 109.5 . . ?
H7A N7 H7B 109.5 . . ?
C82 N7 H7C 109.5 . . ?
H7A N7 H7C 109.5 . . ?
H7B N7 H7C 109.5 . . ?
C88 N8 H8A 109.5 . . ?
C88 N8 H8B 109.5 . . ?
H8A N8 H8B 109.5 . . ?
C88 N8 H8C 109.5 . . ?
H8A N8 H8C 109.5 . . ?
H8B N8 H8C 109.5 . . ?
C85 C66 C67 108.5(8) . . ?
C85 C66 C79 112.4(8) . . ?
C67 C66 C79 110.2(8) . . ?
C85 C66 C73 110.5(8) . . ?
C67 C66 C73 110.7(8) . . ?
C79 C66 C73 104.6(8) . . ?
C72 C67 C68 117.3(10) . . ?
C72 C67 C66 118.6(8) . . ?
C68 C67 C66 124.1(10) . . ?
C69 C68 C67 121.3(11) . . ?
C69 C68 H68 119.3 . . ?
C67 C68 H68 119.3 . . ?
C70 C69 C68 119.5(9) . . ?
C70 C69 H69 120.3 . . ?
C68 C69 H69 120.3 . . ?
C69 C70 C71 120.6(10) . . ?
C69 C70 N5 121.7(10) . . ?
C71 C70 N5 117.7(10) . . ?
C70 C71 C72 119.5(10) . . ?
C70 C71 H71 120.2 . . ?
C72 C71 H71 120.2 . . ?
C67 C72 C71 121.7(9) . . ?
C67 C72 H72 119.2 . . ?
C71 C72 H72 119.2 . . ?
C78 C73 C74 117.3(10) . . ?
C78 C73 C66 118.2(9) . . ?
C74 C73 C66 124.5(9) . . ?
C75 C74 C73 121.0(10) . . ?
C75 C74 H74 119.5 . . ?
C73 C74 H74 119.5 . . ?
C76 C75 C74 119.3(10) . . ?
C76 C75 H75 120.4 . . ?
C74 C75 H75 120.4 . . ?
C77 C76 C75 122.0(10) . . ?
C77 C76 N6 117.4(10) . . ?
C75 C76 N6 120.3(10) . . ?
C76 C77 C78 118.6(11) . . ?
C76 C77 H77 120.7 . . ?
C78 C77 H77 120.7 . . ?
C77 C78 C73 121.8(11) . . ?
C77 C78 H78 119.1 . . ?
C73 C78 H78 119.1 . . ?
C80 C79 C84 117.4(10) . . ?
C80 C79 C66 125.3(9) . . ?
C84 C79 C66 117.3(9) . . ?
C79 C80 C81 119.9(10) . . ?
C79 C80 H80 120.0 . . ?
C81 C80 H80 120.0 . . ?
C82 C81 C80 120.6(10) . . ?
C82 C81 H81 119.7 . . ?
C80 C81 H81 119.7 . . ?
C81 C82 C83 121.1(10) . . ?
C81 C82 N7 121.5(9) . . ?
C83 C82 N7 117.4(10) . . ?
C84 C83 C82 118.3(10) . . ?
C84 C83 H83 120.9 . . ?
C82 C83 H83 120.9 . . ?
C83 C84 C79 122.1(10) . . ?
C83 C84 H84 119.0 . . ?
C79 C84 H84 119.0 . . ?
C86 C85 C90 116.2(10) . . ?
C86 C85 C66 125.0(9) . . ?
C90 C85 C66 118.8(9) . . ?
C87 C86 C85 122.1(10) . . ?
C87 C86 H86 119.0 . . ?
C85 C86 H86 119.0 . . ?
C86 C87 C88 119.6(10) . . ?
C86 C87 H87 120.2 . . ?
C88 C87 H87 120.2 . . ?
C89 C88 C87 120.1(10) . . ?
C89 C88 N8 119.5(10) . . ?
C87 C88 N8 120.4(10) . . ?
C90 C89 C88 119.0(10) . . ?
C90 C89 H89 120.5 . . ?
C88 C89 H89 120.5 . . ?
C89 C90 C85 122.9(9) . . ?
C89 C90 H90 118.6 . . ?
C85 C90 H90 118.6 . . ?

loop_
_geom_bond_atom_site_label_1
_geom_bond_atom_site_label_2
_geom_bond_distance
_geom_bond_site_symmetry_2
_geom_bond_publ_flag
S1 O3 1.436(8) . ?
S1 O2 1.447(9) . ?
S1 O1 1.458(9) . ?
S1 C1 1.794(9) . ?
S2 O6 1.443(9) . ?
S2 O4 1.453(9) . ?
S2 O5 1.457(8) . ?
S2 C6 1.792(10) . ?
C1 C2 1.352(15) . ?
C1 C10 1.400(16) . ?
C2 C3 1.441(15) . ?
C2 H2 0.9500 . ?
C3 C4 1.395(15) . ?
C3 C8 1.410(15) . ?
C4 C5 1.356(14) . ?
C4 H4 0.9500 . ?
C5 C6 1.417(16) . ?
C5 H5 0.9500 . ?
C6 C7 1.356(16) . ?
C7 C8 1.446(15) . ?
C7 H7 0.9500 . ?
C8 C9 1.404(15) . ?
C9 C10 1.379(16) . ?
C9 H9 0.9500 . ?
C10 H10 0.9500 . ?
S3 O9 1.424(8) . ?
S3 O7 1.444(8) . ?
S3 O8 1.449(9) . ?
S3 C11 1.812(10) . ?
S4 O12 1.388(12) . ?
S4 O11 1.419(11) . ?
S4 O10 1.464(11) . ?
S4 C16 1.801(11) . ?
C11 C12 1.344(15) . ?
C11 C20 1.427(15) . ?
C12 C13 1.426(15) . ?
C12 H12 0.9500 . ?
C13 C14 1.405(16) . ?
C13 C18 1.436(16) . ?
C14 C15 1.357(17) . ?
C14 H14 0.9500 . ?
C15 C16 1.421(17) . ?
C15 H15 0.9500 . ?
C16 C17 1.348(15) . ?
C17 C18 1.402(16) . ?
C17 H17 0.9500 . ?
C18 C19 1.442(16) . ?
C19 C20 1.358(15) . ?
C19 H19 0.9500 . ?
C20 H20 0.9500 . ?
S5 O13 1.443(8) . ?
S5 O15 1.448(8) . ?
S5 O14 1.470(8) . ?
S5 C21 1.775(11) . ?
S6 O17 1.441(9) . ?
S6 O18 1.442(9) . ?
S6 O16 1.455(9) . ?
S6 C26 1.802(10) . ?
C21 C30 1.371(16) . ?
C21 C22 1.407(16) . ?
C22 C23 1.369(16) . ?
C22 H22 0.9500 . ?
C23 C24 1.413(17) . ?
C23 H23 0.9500 . ?
C24 C29 1.402(16) . ?
C24 C25 1.434(15) . ?
C25 C26 1.357(16) . ?
C25 H25 0.9500 . ?
C26 C27 1.398(15) . ?
C27 C28 1.405(15) . ?
C27 H27 0.9500 . ?
C28 C29 1.418(16) . ?
C28 H28 0.9500 . ?
C29 C30 1.448(15) . ?
C30 H30 0.9500 . ?
S7 O19 1.438(9) . ?
S7 O21 1.443(8) . ?
S7 O20 1.462(8) . ?
S7 C31 1.795(10) . ?
S8 O24 1.431(9) . ?
S8 O22 1.443(8) . ?
S8 O23 1.464(8) . ?
S8 C36 1.810(9) . ?
C31 C40 1.345(15) . ?
C31 C32 1.414(15) . ?
C32 C33 1.343(15) . ?
C32 H32 0.9500 . ?
C33 C34 1.425(15) . ?
C33 H33 0.9500 . ?
C34 C39 1.403(15) . ?
C34 C35 1.441(14) . ?
C35 C36 1.336(14) . ?
C35 H35 0.9500 . ?
C36 C37 1.389(15) . ?
C37 C38 1.377(15) . ?
C37 H37 0.9500 . ?
C38 C39 1.435(15) . ?
C38 H38 0.9500 . ?
C39 C40 1.432(14) . ?
C40 H40 0.9500 . ?
N1 C45 1.495(15) . ?
N1 H1A 0.9100 . ?
N1 H1B 0.9100 . ?
N1 H1C 0.9100 . ?
N2 C51 1.498(13) . ?
N2 H2A 0.9100 . ?
N2 H2B 0.9100 . ?
N2 H2C 0.9100 . ?
N3 C57 1.472(13) . ?
N3 H3A 0.9100 . ?
N3 H3B 0.9100 . ?
N3 H3C 0.9100 . ?
N4 C63 1.479(13) . ?
N4 H4A 0.9100 . ?
N4 H4B 0.9100 . ?
N4 H4C 0.9100 . ?
C41 C48 1.530(15) . ?
C41 C60 1.541(15) . ?
C41 C42 1.552(16) . ?
C41 C54 1.577(14) . ?
C42 C43 1.386(16) . ?
C42 C47 1.410(15) . ?
C43 C44 1.391(17) . ?
C43 H43 0.9500 . ?
C44 C45 1.335(17) . ?
C44 H44 0.9500 . ?
C45 C46 1.376(17) . ?
C46 C47 1.382(16) . ?
C46 H46 0.9500 . ?
C47 H47 0.9500 . ?
C48 C53 1.384(16) . ?
C48 C49 1.418(14) . ?
C49 C50 1.381(15) . ?
C49 H49 0.9500 . ?
C50 C51 1.363(16) . ?
C50 H50 0.9500 . ?
C51 C52 1.366(15) . ?
C52 C53 1.408(16) . ?
C52 H52 0.9500 . ?
C53 H53 0.9500 . ?
C54 C55 1.342(16) . ?
C54 C59 1.375(15) . ?
C55 C56 1.397(15) . ?
C55 H55 0.9500 . ?
C56 C57 1.350(15) . ?
C56 H56 0.9500 . ?
C57 C58 1.377(16) . ?
C58 C59 1.419(15) . ?
C58 H58 0.9500 . ?
C59 H59 0.9500 . ?
C60 C65 1.370(15) . ?
C60 C61 1.405(15) . ?
C61 C62 1.364(15) . ?
C61 H61 0.9500 . ?
C62 C63 1.379(15) . ?
C62 H62 0.9500 . ?
C63 C64 1.374(15) . ?
C64 C65 1.399(15) . ?
C64 H64 0.9500 . ?
C65 H65 0.9500 . ?
N5 C70 1.466(14) . ?
N5 H5A 0.9100 . ?
N5 H5B 0.9100 . ?
N5 H5C 0.9100 . ?
N6 C76 1.487(14) . ?
N6 H6A 0.9100 . ?
N6 H6B 0.9100 . ?
N6 H6C 0.9100 . ?
N7 C82 1.481(13) . ?
N7 H7A 0.9100 . ?
N7 H7B 0.9100 . ?
N7 H7C 0.9100 . ?
N8 C88 1.456(14) . ?
N8 H8A 0.9100 . ?
N8 H8B 0.9100 . ?
N8 H8C 0.9100 . ?
C66 C85 1.531(15) . ?
C66 C67 1.548(14) . ?
C66 C79 1.552(14) . ?
C66 C73 1.554(14) . ?
C67 C72 1.376(15) . ?
C67 C68 1.404(14) . ?
C68 C69 1.401(15) . ?
C68 H68 0.9500 . ?
C69 C70 1.355(16) . ?
C69 H69 0.9500 . ?
C70 C71 1.387(15) . ?
C71 C72 1.392(15) . ?
C71 H71 0.9500 . ?
C72 H72 0.9500 . ?
C73 C78 1.391(15) . ?
C73 C74 1.397(15) . ?
C74 C75 1.379(15) . ?
C74 H74 0.9500 . ?
C75 C76 1.366(16) . ?
C75 H75 0.9500 . ?
C76 C77 1.361(16) . ?
C77 C78 1.381(16) . ?
C77 H77 0.9500 . ?
C78 H78 0.9500 . ?
C79 C80 1.383(14) . ?
C79 C84 1.406(15) . ?
C80 C81 1.401(15) . ?
C80 H80 0.9500 . ?
C81 C82 1.343(15) . ?
C81 H81 0.9500 . ?
C82 C83 1.379(15) . ?
C83 C84 1.372(15) . ?
C83 H83 0.9500 . ?
C84 H84 0.9500 . ?
C85 C86 1.400(14) . ?
C85 C90 1.406(15) . ?
C86 C87 1.372(16) . ?
C86 H86 0.9500 . ?
C87 C88 1.402(15) . ?
C87 H87 0.9500 . ?
C88 C89 1.381(14) . ?
C89 C90 1.375(15) . ?
C89 H89 0.9500 . ?
C90 H90 0.9500 . ?

loop_
_geom_torsion_atom_site_label_1
_geom_torsion_atom_site_label_2
_geom_torsion_atom_site_label_3
_geom_torsion_atom_site_label_4
_geom_torsion
_geom_torsion_site_symmetry_1
_geom_torsion_site_symmetry_2
_geom_torsion_site_symmetry_3
_geom_torsion_site_symmetry_4
_geom_torsion_publ_flag
O3 S1 C1 C2 21.9(11) . . . . ?
O2 S1 C1 C2 -100.6(10) . . . . ?
O1 S1 C1 C2 141.3(9) . . . . ?
O3 S1 C1 C10 -160.3(9) . . . . ?
O2 S1 C1 C10 77.2(10) . . . . ?
O1 S1 C1 C10 -40.8(10) . . . . ?
C10 C1 C2 C3 -0.4(18) . . . . ?
S1 C1 C2 C3 177.4(9) . . . . ?
C1 C2 C3 C4 -178.4(11) . . . . ?
C1 C2 C3 C8 0.2(17) . . . . ?
C8 C3 C4 C5 -2.6(18) . . . . ?
C2 C3 C4 C5 175.9(12) . . . . ?
C3 C4 C5 C6 1.6(18) . . . . ?
C4 C5 C6 C7 1.5(19) . . . . ?
C4 C5 C6 S2 -179.5(10) . . . . ?
O6 S2 C6 C7 -105.1(11) . . . . ?
O4 S2 C6 C7 134.9(10) . . . . ?
O5 S2 C6 C7 15.6(12) . . . . ?
O6 S2 C6 C5 75.8(10) . . . . ?
O4 S2 C6 C5 -44.1(11) . . . . ?
O5 S2 C6 C5 -163.4(9) . . . . ?
C5 C6 C7 C8 -3.4(18) . . . . ?
S2 C6 C7 C8 177.7(9) . . . . ?
C4 C3 C8 C9 179.2(11) . . . . ?
C2 C3 C8 C9 0.7(17) . . . . ?
C4 C3 C8 C7 0.7(17) . . . . ?
C2 C3 C8 C7 -177.9(11) . . . . ?
C6 C7 C8 C9 -176.3(11) . . . . ?
C6 C7 C8 C3 2.3(17) . . . . ?
C3 C8 C9 C10 -1.3(18) . . . . ?
C7 C8 C9 C10 177.2(11) . . . . ?
C8 C9 C10 C1 1.1(19) . . . . ?
C2 C1 C10 C9 -0.2(18) . . . . ?
S1 C1 C10 C9 -178.0(10) . . . . ?
O9 S3 C11 C12 78.1(10) . . . . ?
O7 S3 C11 C12 -160.8(9) . . . . ?
O8 S3 C11 C12 -40.8(11) . . . . ?
O9 S3 C11 C20 -96.3(9) . . . . ?
O7 S3 C11 C20 24.8(10) . . . . ?
O8 S3 C11 C20 144.8(9) . . . . ?
C20 C11 C12 C13 2.7(18) . . . . ?
S3 C11 C12 C13 -171.4(9) . . . . ?
C11 C12 C13 C14 179.3(11) . . . . ?
C11 C12 C13 C18 -0.5(18) . . . . ?
C12 C13 C14 C15 -177.1(12) . . . . ?
C18 C13 C14 C15 2.7(18) . . . . ?
C13 C14 C15 C16 -1.3(18) . . . . ?
C14 C15 C16 C17 -0.2(18) . . . . ?
C14 C15 C16 S4 -178.5(9) . . . . ?
O12 S4 C16 C17 -120.7(12) . . . . ?
O11 S4 C16 C17 2.9(13) . . . . ?
O10 S4 C16 C17 119.0(11) . . . . ?
O12 S4 C16 C15 57.5(12) . . . . ?
O11 S4 C16 C15 -178.9(10) . . . . ?
O10 S4 C16 C15 -62.7(11) . . . . ?
C15 C16 C17 C18 0.3(18) . . . . ?
S4 C16 C17 C18 178.5(9) . . . . ?
C16 C17 C18 C13 1.1(18) . . . . ?
C16 C17 C18 C19 -179.4(11) . . . . ?
C14 C13 C18 C17 -2.5(17) . . . . ?
C12 C13 C18 C17 177.3(11) . . . . ?
C14 C13 C18 C19 177.9(11) . . . . ?
C12 C13 C18 C19 -2.2(17) . . . . ?
C17 C18 C19 C20 -176.5(11) . . . . ?
C13 C18 C19 C20 3.0(17) . . . . ?
C18 C19 C20 C11 -1.0(17) . . . . ?
C12 C11 C20 C19 -1.9(17) . . . . ?
S3 C11 C20 C19 172.3(9) . . . . ?
O13 S5 C21 C30 12.7(11) . . . . ?
O15 S5 C21 C30 -112.5(10) . . . . ?
O14 S5 C21 C30 131.8(9) . . . . ?
O13 S5 C21 C22 -165.9(9) . . . . ?
O15 S5 C21 C22 68.9(10) . . . . ?
O14 S5 C21 C22 -46.8(10) . . . . ?
C30 C21 C22 C23 -4.3(17) . . . . ?
S5 C21 C22 C23 174.3(9) . . . . ?
C21 C22 C23 C24 3.1(17) . . . . ?
C22 C23 C24 C29 -0.5(17) . . . . ?
C22 C23 C24 C25 -178.3(10) . . . . ?
C29 C24 C25 C26 3.9(15) . . . . ?
C23 C24 C25 C26 -178.3(10) . . . . ?
C24 C25 C26 C27 -1.7(16) . . . . ?
C24 C25 C26 S6 173.3(8) . . . . ?
O17 S6 C26 C25 -100.9(9) . . . . ?
O18 S6 C26 C25 138.1(9) . . . . ?
O16 S6 C26 C25 18.9(10) . . . . ?
O17 S6 C26 C27 74.4(9) . . . . ?
O18 S6 C26 C27 -46.7(9) . . . . ?
O16 S6 C26 C27 -165.8(8) . . . . ?
C25 C26 C27 C28 -1.1(16) . . . . ?
S6 C26 C27 C28 -176.2(8) . . . . ?
C26 C27 C28 C29 1.7(15) . . . . ?
C23 C24 C29 C28 178.8(10) . . . . ?
C25 C24 C29 C28 -3.3(16) . . . . ?
C23 C24 C29 C30 -0.8(16) . . . . ?
C25 C24 C29 C30 177.0(10) . . . . ?
C27 C28 C29 C24 0.6(16) . . . . ?
C27 C28 C29 C30 -179.8(10) . . . . ?
C22 C21 C30 C29 2.9(17) . . . . ?
S5 C21 C30 C29 -175.7(8) . . . . ?
C24 C29 C30 C21 -0.4(16) . . . . ?
C28 C29 C30 C21 180.0(10) . . . . ?
O19 S7 C31 C40 22.6(11) . . . . ?
O21 S7 C31 C40 -96.2(10) . . . . ?
O20 S7 C31 C40 145.0(9) . . . . ?
O19 S7 C31 C32 -163.6(9) . . . . ?
O21 S7 C31 C32 77.5(10) . . . . ?
O20 S7 C31 C32 -41.3(11) . . . . ?
C40 C31 C32 C33 0.3(18) . . . . ?
S7 C31 C32 C33 -173.2(9) . . . . ?
C31 C32 C33 C34 2.6(18) . . . . ?
C32 C33 C34 C39 -3.7(17) . . . . ?
C32 C33 C34 C35 177.2(11) . . . . ?
C39 C34 C35 C36 -1.0(16) . . . . ?
C33 C34 C35 C36 178.2(11) . . . . ?
C34 C35 C36 C37 2.5(17) . . . . ?
C34 C35 C36 S8 -171.2(8) . . . . ?
O24 S8 C36 C35 139.3(9) . . . . ?
O22 S8 C36 C35 19.3(10) . . . . ?
O23 S8 C36 C35 -101.6(10) . . . . ?
O24 S8 C36 C37 -34.7(10) . . . . ?
O22 S8 C36 C37 -154.7(9) . . . . ?
O23 S8 C36 C37 84.4(10) . . . . ?
C35 C36 C37 C38 -1.4(17) . . . . ?
S8 C36 C37 C38 172.3(8) . . . . ?
C36 C37 C38 C39 -1.2(16) . . . . ?
C33 C34 C39 C40 1.7(16) . . . . ?
C35 C34 C39 C40 -179.0(10) . . . . ?
C33 C34 C39 C38 179.4(10) . . . . ?
C35 C34 C39 C38 -1.4(15) . . . . ?
C37 C38 C39 C34 2.5(16) . . . . ?
C37 C38 C39 C40 -179.9(10) . . . . ?
C32 C31 C40 C39 -2.2(17) . . . . ?
S7 C31 C40 C39 171.4(8) . . . . ?
C34 C39 C40 C31 1.1(16) . . . . ?
C38 C39 C40 C31 -176.5(10) . . . . ?
C48 C41 C42 C43 142.6(10) . . . . ?
C60 C41 C42 C43 19.4(14) . . . . ?
C54 C41 C42 C43 -97.4(11) . . . . ?
C48 C41 C42 C47 -40.3(11) . . . . ?
C60 C41 C42 C47 -163.5(9) . . . . ?
C54 C41 C42 C47 79.7(11) . . . . ?
C47 C42 C43 C44 -2.3(15) . . . . ?
C41 C42 C43 C44 174.8(9) . . . . ?
C42 C43 C44 C45 -0.5(16) . . . . ?
C43 C44 C45 C46 3.8(17) . . . . ?
C43 C44 C45 N1 -179.3(10) . . . . ?
C44 C45 C46 C47 -4.1(17) . . . . ?
N1 C45 C46 C47 178.8(9) . . . . ?
C45 C46 C47 C42 1.1(15) . . . . ?
C43 C42 C47 C46 2.0(14) . . . . ?
C41 C42 C47 C46 -175.4(9) . . . . ?
C60 C41 C48 C53 -106.3(11) . . . . ?
C42 C41 C48 C53 127.2(10) . . . . ?
C54 C41 C48 C53 10.3(14) . . . . ?
C60 C41 C48 C49 75.4(11) . . . . ?
C42 C41 C48 C49 -51.2(11) . . . . ?
C54 C41 C48 C49 -168.1(9) . . . . ?
C53 C48 C49 C50 -2.4(15) . . . . ?
C41 C48 C49 C50 176.1(10) . . . . ?
C48 C49 C50 C51 -0.7(16) . . . . ?
C49 C50 C51 C52 4.1(18) . . . . ?
C49 C50 C51 N2 -172.1(10) . . . . ?
C50 C51 C52 C53 -4.2(17) . . . . ?
N2 C51 C52 C53 172.1(10) . . . . ?
C49 C48 C53 C52 2.3(15) . . . . ?
C41 C48 C53 C52 -176.1(10) . . . . ?
C51 C52 C53 C48 0.9(16) . . . . ?
C48 C41 C54 C55 -69.9(13) . . . . ?
C60 C41 C54 C55 49.5(13) . . . . ?
C42 C41 C54 C55 173.0(10) . . . . ?
C48 C41 C54 C59 117.9(11) . . . . ?
C60 C41 C54 C59 -122.7(11) . . . . ?
C42 C41 C54 C59 0.8(14) . . . . ?
C59 C54 C55 C56 2.2(17) . . . . ?
C41 C54 C55 C56 -170.3(10) . . . . ?
C54 C55 C56 C57 -1.7(18) . . . . ?
C55 C56 C57 C58 0.6(18) . . . . ?
C55 C56 C57 N3 177.8(10) . . . . ?
C56 C57 C58 C59 -0.1(17) . . . . ?
N3 C57 C58 C59 -177.4(10) . . . . ?
C55 C54 C59 C58 -1.7(17) . . . . ?
C41 C54 C59 C58 170.6(10) . . . . ?
C57 C58 C59 C54 0.6(17) . . . . ?
C48 C41 C60 C65 171.6(10) . . . . ?
C42 C41 C60 C65 -66.7(13) . . . . ?
C54 C41 C60 C65 51.1(13) . . . . ?
C48 C41 C60 C61 -0.7(14) . . . . ?
C42 C41 C60 C61 121.0(11) . . . . ?
C54 C41 C60 C61 -121.2(11) . . . . ?
C65 C60 C61 C62 4.1(17) . . . . ?
C41 C60 C61 C62 176.5(10) . . . . ?
C60 C61 C62 C63 0.4(17) . . . . ?
C61 C62 C63 C64 -5.7(17) . . . . ?
C61 C62 C63 N4 176.4(10) . . . . ?
C62 C63 C64 C65 6.5(17) . . . . ?
N4 C63 C64 C65 -175.6(10) . . . . ?
C61 C60 C65 C64 -3.3(17) . . . . ?
C41 C60 C65 C64 -175.9(10) . . . . ?
C63 C64 C65 C60 -2.0(18) . . . . ?
C85 C66 C67 C72 44.1(11) . . . . ?
C79 C66 C67 C72 167.5(9) . . . . ?
C73 C66 C67 C72 -77.3(11) . . . . ?
C85 C66 C67 C68 -135.1(10) . . . . ?
C79 C66 C67 C68 -11.7(13) . . . . ?
C73 C66 C67 C68 103.6(11) . . . . ?
C72 C67 C68 C69 3.5(15) . . . . ?
C66 C67 C68 C69 -177.3(9) . . . . ?
C67 C68 C69 C70 -1.6(16) . . . . ?
C68 C69 C70 C71 -1.1(16) . . . . ?
C68 C69 C70 N5 178.4(10) . . . . ?
C69 C70 C71 C72 1.7(16) . . . . ?
N5 C70 C71 C72 -177.8(9) . . . . ?
C68 C67 C72 C71 -2.9(15) . . . . ?
C66 C67 C72 C71 177.9(9) . . . . ?
C70 C71 C72 C67 0.4(15) . . . . ?
C85 C66 C73 C78 72.7(12) . . . . ?
C67 C66 C73 C78 -167.1(9) . . . . ?
C79 C66 C73 C78 -48.4(12) . . . . ?
C85 C66 C73 C74 -108.7(11) . . . . ?
C67 C66 C73 C74 11.5(14) . . . . ?
C79 C66 C73 C74 130.2(10) . . . . ?
C78 C73 C74 C75 -1.9(16) . . . . ?
C66 C73 C74 C75 179.5(10) . . . . ?
C73 C74 C75 C76 0.0(17) . . . . ?
C74 C75 C76 C77 0.3(18) . . . . ?
C74 C75 C76 N6 -173.4(10) . . . . ?
C75 C76 C77 C78 1.4(18) . . . . ?
N6 C76 C77 C78 175.2(10) . . . . ?
C76 C77 C78 C73 -3.4(18) . . . . ?
C74 C73 C78 C77 3.6(16) . . . . ?
C66 C73 C78 C77 -177.7(10) . . . . ?
C85 C66 C79 C80 11.2(13) . . . . ?
C67 C66 C79 C80 -109.9(10) . . . . ?
C73 C66 C79 C80 131.1(10) . . . . ?
C85 C66 C79 C84 -169.9(9) . . . . ?
C67 C66 C79 C84 69.0(11) . . . . ?
C73 C66 C79 C84 -50.0(11) . . . . ?
C84 C79 C80 C81 -2.7(14) . . . . ?
C66 C79 C80 C81 176.2(9) . . . . ?
C79 C80 C81 C82 -2.8(15) . . . . ?
C80 C81 C82 C83 8.7(15) . . . . ?
C80 C81 C82 N7 -174.9(9) . . . . ?
C81 C82 C83 C84 -8.7(15) . . . . ?
N7 C82 C83 C84 174.7(9) . . . . ?
C82 C83 C84 C79 3.0(16) . . . . ?
C80 C79 C84 C83 2.6(16) . . . . ?
C66 C79 C84 C83 -176.4(9) . . . . ?
C67 C66 C85 C86 -123.8(10) . . . . ?
C79 C66 C85 C86 114.0(11) . . . . ?
C73 C66 C85 C86 -2.4(14) . . . . ?
C67 C66 C85 C90 55.7(11) . . . . ?
C79 C66 C85 C90 -66.4(12) . . . . ?
C73 C66 C85 C90 177.2(9) . . . . ?
C90 C85 C86 C87 1.8(16) . . . . ?
C66 C85 C86 C87 -178.6(10) . . . . ?
C85 C86 C87 C88 1.3(17) . . . . ?
C86 C87 C88 C89 -3.6(16) . . . . ?
C86 C87 C88 N8 174.6(10) . . . . ?
C87 C88 C89 C90 2.6(16) . . . . ?
N8 C88 C89 C90 -175.6(10) . . . . ?
C88 C89 C90 C85 0.7(16) . . . . ?
C86 C85 C90 C89 -2.8(15) . . . . ?
C66 C85 C90 C89 177.6(9) . . . . ?
